data_7104767
loop_
_publ_author_name
'B\"auerlein, Patrick S'
'Fairlamb, Ian J S'
'Jarvis, Amanda G'
'Lee, Adam F'
'M\"uller, Christian'
'Slattery, John M'
'Thatcher, Robert J'
'Vogt, Dieter'
'Whitwood, Adrian C'

_publ_section_title
;
 Ion-tagged pi-acidic alkene ligands promote Pd-catalysed allyl-aryl
 couplings in an ionic liquid.
;
_journal_issue 38
_journal_name_full 'Chemical communications (Cambridge, England)'
_journal_page_first 5734
_journal_page_last 5736
_journal_paper_doi 10.1039/b906823f
_journal_volume 34
_journal_year 2009
_chemical_formula_moiety 'C15 H20 N O, Br'
_chemical_formula_sum 'C15 H20 Br N O'
_chemical_formula_weight 310.23
_chemical_name_systematic
;
?
;
_space_group_IT_number 14
_symmetry_cell_setting monoclinic
_symmetry_space_group_name_Hall '-P 2yn'
_symmetry_space_group_name_H-M 'P 1 21/n 1'
_atom_sites_solution_hydrogens geom
_atom_sites_solution_primary direct
_atom_sites_solution_secondary difmap
_audit_creation_method SHELXL-97
_cell_angle_alpha 90.00
_cell_angle_beta 115.960(3)
_cell_angle_gamma 90.00
_cell_formula_units_Z 4
_cell_length_a 10.6662(18)
_cell_length_b 13.109(2)
_cell_length_c 11.3363(18)
_cell_measurement_reflns_used 4440
_cell_measurement_temperature 383(2)
_cell_measurement_theta_max 28.24
_cell_measurement_theta_min 2.53
_cell_volume 1425.2(4)
_computing_cell_refinement 'Bruker SMART'
_computing_data_collection 'Bruker SMART'
_computing_data_reduction 'Bruker SAINT'
_computing_molecular_graphics 'Bruker SHELXTL'
_computing_publication_material 'Bruker SHELXTL'
_computing_structure_refinement 'SHELXL-97 (Sheldrick, 1997)'
_computing_structure_solution 'SHELXS-97 (Sheldrick, 1997)'
_diffrn_ambient_temperature 383(2)
_diffrn_measured_fraction_theta_full 0.982
_diffrn_measured_fraction_theta_max 0.982
_diffrn_measurement_device_type 'CCD area detector'
_diffrn_measurement_method 'phi and omega scans'
_diffrn_radiation_monochromator graphite
_diffrn_radiation_source 'fine-focus sealed tube'
_diffrn_radiation_type MoK\a
_diffrn_radiation_wavelength 0.71073
_diffrn_reflns_av_R_equivalents 0.0457
_diffrn_reflns_av_sigmaI/netI 0.0444
_diffrn_reflns_limit_h_max 14
_diffrn_reflns_limit_h_min -13
_diffrn_reflns_limit_k_max 17
_diffrn_reflns_limit_k_min -17
_diffrn_reflns_limit_l_max 15
_diffrn_reflns_limit_l_min -14
_diffrn_reflns_number 13289
_diffrn_reflns_theta_full 28.34
_diffrn_reflns_theta_max 28.34
_diffrn_reflns_theta_min 2.19
_exptl_absorpt_coefficient_mu 2.873
_exptl_absorpt_correction_T_max 0.772
_exptl_absorpt_correction_T_min 0.593
_exptl_absorpt_correction_type multi-scan
_exptl_absorpt_process_details 'SADABS v2.03; (Sheldrick)'
_exptl_crystal_colour Colourless
_exptl_crystal_density_diffrn 1.446
_exptl_crystal_density_method 'not measured'
_exptl_crystal_description Block
_exptl_crystal_F_000 640
_exptl_crystal_size_max 0.12
_exptl_crystal_size_mid 0.09
_exptl_crystal_size_min 0.09
_refine_diff_density_max 0.998
_refine_diff_density_min -0.324
_refine_diff_density_rms 0.087
_refine_ls_extinction_method none
_refine_ls_goodness_of_fit_ref 0.985
_refine_ls_hydrogen_treatment constr
_refine_ls_matrix_type full
_refine_ls_number_parameters 164
_refine_ls_number_reflns 3504
_refine_ls_number_restraints 0
_refine_ls_restrained_S_all 0.985
_refine_ls_R_factor_all 0.0481
_refine_ls_R_factor_gt 0.0357
_refine_ls_shift/su_max 0.001
_refine_ls_shift/su_mean 0.000
_refine_ls_structure_factor_coef Fsqd
_refine_ls_weighting_details 'calc w=1/[\s^2^(Fo^2^)+(0.0550P)^2^+0.0000P] where P=(Fo^2^+2Fc^2^)/3'
_refine_ls_weighting_scheme calc
_refine_ls_wR_factor_gt 0.0886
_refine_ls_wR_factor_ref 0.0923
_reflns_number_gt 2800
_reflns_number_total 3504
_reflns_threshold_expression >2sigma(I)
_cod_data_source_file b906823f.txt
_cod_data_source_block jms0805m
_cod_depositor_comments
;
The following automatic conversions were performed:
'_symmetry_cell_setting' value 'Monoclinic' changed to 'monoclinic'
according to '/home/saulius/struct/CIF-dictionaries/cif_core.dic'
dictionary named 'cif_core.dic' version 2.4.1 from 2010-06-29.

Automatic conversion script
Id: cif_fix_enum 1527 2010-12-29 10:47:43Z saulius 
;
_cod_original_sg_symbol_H-M P2(1)/n
_cod_database_code 7104767

loop_
_symmetry_equiv_pos_as_xyz
'x, y, z'
'-x+1/2, y+1/2, -z+1/2'
'-x, -y, -z'
'x-1/2, -y-1/2, z-1/2'

loop_
_atom_site_label
_atom_site_type_symbol
_atom_site_fract_x
_atom_site_fract_y
_atom_site_fract_z
_atom_site_U_iso_or_equiv
_atom_site_adp_type
_atom_site_occupancy
_atom_site_symmetry_multiplicity
_atom_site_calc_flag
_atom_site_refinement_flags
_atom_site_disorder_assembly
_atom_site_disorder_group
Br1 Br 0.04747(3) 0.234211(18) 0.05305(2) 0.02821(10) Uani 1 1 d . . .
C1 C 0.7692(2) 0.01646(19) -0.2116(2) 0.0255(5) Uani 1 1 d . . .
H1A H 0.8406 -0.0359 -0.1861 0.031 Uiso 1 1 calc R . .
H1B H 0.8095 0.0810 -0.2194 0.031 Uiso 1 1 calc R . .
C2 C 0.6453(2) -0.01144(18) -0.3408(2) 0.0239(5) Uani 1 1 d . . .
H2A H 0.6711 -0.0639 -0.3865 0.029 Uiso 1 1 calc R . .
H2B H 0.6122 0.0479 -0.3972 0.029 Uiso 1 1 calc R . .
C3 C 0.5327(2) -0.05087(19) -0.3022(2) 0.0269(5) Uani 1 1 d . . .
H3A H 0.4561 -0.0028 -0.3280 0.032 Uiso 1 1 calc R . .
H3B H 0.4965 -0.1161 -0.3434 0.032 Uiso 1 1 calc R . .
C4 C 0.6069(2) -0.06171(18) -0.1534(2) 0.0239(5) Uani 1 1 d . . .
H4A H 0.5420 -0.0546 -0.1150 0.029 Uiso 1 1 calc R . .
H4B H 0.6536 -0.1271 -0.1281 0.029 Uiso 1 1 calc R . .
C5 C 0.6399(3) 0.12631(18) -0.1263(2) 0.0309(5) Uani 1 1 d . . .
H5A H 0.5814 0.1247 -0.0817 0.046 Uiso 1 1 calc R . .
H5B H 0.5841 0.1408 -0.2176 0.046 Uiso 1 1 calc R . .
H5C H 0.7094 0.1784 -0.0885 0.046 Uiso 1 1 calc R . .
C6 C 0.8257(2) 0.01453(18) 0.02221(19) 0.0200(4) Uani 1 1 d . . .
H6A H 0.8975 0.0638 0.0321 0.024 Uiso 1 1 calc R . .
H6B H 0.8663 -0.0529 0.0314 0.024 Uiso 1 1 calc R . .
C7 C 0.7832(2) 0.03053(17) 0.1321(2) 0.0208(4) Uani 1 1 d . . .
C8 C 0.8933(2) 0.06998(17) 0.2539(2) 0.0207(4) Uani 1 1 d . . .
H8 H 0.9813 0.0823 0.2588 0.025 Uiso 1 1 calc R . .
C9 C 0.8699(2) 0.08859(16) 0.3580(2) 0.0195(4) Uani 1 1 d . . .
H9 H 0.7807 0.0740 0.3486 0.023 Uiso 1 1 calc R . .
C10 C 0.9673(2) 0.12901(16) 0.4848(2) 0.0197(4) Uani 1 1 d . . .
C11 C 0.9184(2) 0.15130(17) 0.5779(2) 0.0228(5) Uani 1 1 d . . .
H11 H 0.8246 0.1420 0.5570 0.027 Uiso 1 1 calc R . .
C12 C 1.0080(3) 0.18696(17) 0.7003(2) 0.0264(5) Uani 1 1 d . . .
H12 H 0.9746 0.2008 0.7619 0.032 Uiso 1 1 calc R . .
C13 C 1.1469(3) 0.20224(18) 0.7318(2) 0.0296(5) Uani 1 1 d . . .
H13 H 1.2070 0.2262 0.8147 0.035 Uiso 1 1 calc R . .
C14 C 1.1969(3) 0.18207(18) 0.6406(2) 0.0284(5) Uani 1 1 d . . .
H14 H 1.2904 0.1932 0.6615 0.034 Uiso 1 1 calc R . .
C15 C 1.1076(2) 0.14519(17) 0.5179(2) 0.0236(5) Uani 1 1 d . . .
H15 H 1.1418 0.1311 0.4569 0.028 Uiso 1 1 calc R . .
N1 N 0.71023(18) 0.02429(14) -0.11242(16) 0.0196(4) Uani 1 1 d . . .
O1 O 0.66669(15) 0.00997(14) 0.11834(14) 0.0301(4) Uani 1 1 d . . .

loop_
_atom_site_aniso_label
_atom_site_aniso_U_11
_atom_site_aniso_U_22
_atom_site_aniso_U_33
_atom_site_aniso_U_23
_atom_site_aniso_U_13
_atom_site_aniso_U_12
Br1 0.03733(16) 0.02292(14) 0.02329(15) -0.00314(9) 0.01227(11) -0.00435(10)
C1 0.0252(12) 0.0373(13) 0.0164(10) -0.0008(9) 0.0112(10) -0.0032(10)
C2 0.0255(12) 0.0300(12) 0.0138(10) -0.0019(9) 0.0064(10) -0.0013(9)
C3 0.0234(12) 0.0349(13) 0.0177(11) -0.0027(10) 0.0047(10) -0.0018(10)
C4 0.0207(11) 0.0296(12) 0.0202(11) -0.0030(9) 0.0077(10) -0.0057(9)
C5 0.0394(14) 0.0268(12) 0.0202(12) 0.0001(9) 0.0072(11) 0.0093(11)
C6 0.0158(10) 0.0292(12) 0.0112(10) -0.0027(8) 0.0025(9) -0.0016(8)
C7 0.0214(11) 0.0233(11) 0.0158(10) 0.0023(8) 0.0063(9) 0.0045(8)
C8 0.0177(10) 0.0237(11) 0.0182(11) 0.0014(8) 0.0054(9) 0.0021(8)
C9 0.0180(11) 0.0226(11) 0.0156(10) 0.0024(8) 0.0052(9) 0.0021(8)
C10 0.0238(11) 0.0169(10) 0.0148(10) 0.0029(8) 0.0051(9) 0.0011(8)
C11 0.0259(12) 0.0219(11) 0.0206(11) 0.0013(9) 0.0101(10) -0.0002(9)
C12 0.0424(14) 0.0201(11) 0.0173(11) -0.0008(9) 0.0136(11) -0.0023(10)
C13 0.0399(15) 0.0201(11) 0.0184(11) -0.0033(9) 0.0033(11) -0.0077(10)
C14 0.0254(12) 0.0255(13) 0.0264(12) 0.0005(10) 0.0040(10) -0.0060(9)
C15 0.0265(12) 0.0224(11) 0.0207(11) 0.0005(9) 0.0091(10) -0.0014(9)
N1 0.0172(9) 0.0274(10) 0.0109(9) -0.0006(7) 0.0031(8) 0.0011(7)
O1 0.0182(8) 0.0539(11) 0.0181(8) -0.0020(8) 0.0078(7) -0.0015(7)

loop_
_atom_type_symbol
_atom_type_description
_atom_type_scat_dispersion_real
_atom_type_scat_dispersion_imag
_atom_type_scat_source
C C 0.0033 0.0016 'International Tables Vol C Tables 4.2.6.8 and 6.1.1.4'
H H 0.0000 0.0000 'International Tables Vol C Tables 4.2.6.8 and 6.1.1.4'
N N 0.0061 0.0033 'International Tables Vol C Tables 4.2.6.8 and 6.1.1.4'
O O 0.0106 0.0060 'International Tables Vol C Tables 4.2.6.8 and 6.1.1.4'
Br Br -0.2901 2.4595 'International Tables Vol C Tables 4.2.6.8 and 6.1.1.4'

loop_
_geom_angle_atom_site_label_1
_geom_angle_atom_site_label_2
_geom_angle_atom_site_label_3
_geom_angle
_geom_angle_site_symmetry_1
_geom_angle_site_symmetry_3
_geom_angle_publ_flag
N1 C1 C2 105.21(17) . . ?
N1 C1 H1A 110.7 . . ?
C2 C1 H1A 110.7 . . ?
N1 C1 H1B 110.7 . . ?
C2 C1 H1B 110.7 . . ?
H1A C1 H1B 108.8 . . ?
C1 C2 C3 105.30(17) . . ?
C1 C2 H2A 110.7 . . ?
C3 C2 H2A 110.7 . . ?
C1 C2 H2B 110.7 . . ?
C3 C2 H2B 110.7 . . ?
H2A C2 H2B 108.8 . . ?
C4 C3 C2 104.73(17) . . ?
C4 C3 H3A 110.8 . . ?
C2 C3 H3A 110.8 . . ?
C4 C3 H3B 110.8 . . ?
C2 C3 H3B 110.8 . . ?
H3A C3 H3B 108.9 . . ?
N1 C4 C3 103.16(18) . . ?
N1 C4 H4A 111.1 . . ?
C3 C4 H4A 111.1 . . ?
N1 C4 H4B 111.1 . . ?
C3 C4 H4B 111.1 . . ?
H4A C4 H4B 109.1 . . ?
N1 C5 H5A 109.5 . . ?
N1 C5 H5B 109.5 . . ?
H5A C5 H5B 109.5 . . ?
N1 C5 H5C 109.5 . . ?
H5A C5 H5C 109.5 . . ?
H5B C5 H5C 109.5 . . ?
N1 C6 C7 114.84(17) . . ?
N1 C6 H6A 108.6 . . ?
C7 C6 H6A 108.6 . . ?
N1 C6 H6B 108.6 . . ?
C7 C6 H6B 108.6 . . ?
H6A C6 H6B 107.5 . . ?
O1 C7 C8 123.7(2) . . ?
O1 C7 C6 121.5(2) . . ?
C8 C7 C6 114.85(18) . . ?
C9 C8 C7 121.2(2) . . ?
C9 C8 H8 119.4 . . ?
C7 C8 H8 119.4 . . ?
C8 C9 C10 127.8(2) . . ?
C8 C9 H9 116.1 . . ?
C10 C9 H9 116.1 . . ?
C15 C10 C11 118.5(2) . . ?
C15 C10 C9 122.71(19) . . ?
C11 C10 C9 118.75(19) . . ?
C12 C11 C10 120.6(2) . . ?
C12 C11 H11 119.7 . . ?
C10 C11 H11 119.7 . . ?
C11 C12 C13 120.2(2) . . ?
C11 C12 H12 119.9 . . ?
C13 C12 H12 119.9 . . ?
C12 C13 C14 120.1(2) . . ?
C12 C13 H13 119.9 . . ?
C14 C13 H13 119.9 . . ?
C13 C14 C15 119.9(2) . . ?
C13 C14 H14 120.1 . . ?
C15 C14 H14 120.1 . . ?
C14 C15 C10 120.7(2) . . ?
C14 C15 H15 119.7 . . ?
C10 C15 H15 119.7 . . ?
C6 N1 C4 114.73(17) . . ?
C6 N1 C5 109.50(17) . . ?
C4 N1 C5 111.70(17) . . ?
C6 N1 C1 109.24(16) . . ?
C4 N1 C1 101.94(17) . . ?
C5 N1 C1 109.40(18) . . ?

loop_
_geom_bond_atom_site_label_1
_geom_bond_atom_site_label_2
_geom_bond_distance
_geom_bond_site_symmetry_2
_geom_bond_publ_flag
C1 N1 1.513(3) . ?
C1 C2 1.527(3) . ?
C1 H1A 0.9700 . ?
C1 H1B 0.9700 . ?
C2 C3 1.536(3) . ?
C2 H2A 0.9700 . ?
C2 H2B 0.9700 . ?
C3 C4 1.525(3) . ?
C3 H3A 0.9700 . ?
C3 H3B 0.9700 . ?
C4 N1 1.501(3) . ?
C4 H4A 0.9700 . ?
C4 H4B 0.9700 . ?
C5 N1 1.508(3) . ?
C5 H5A 0.9600 . ?
C5 H5B 0.9600 . ?
C5 H5C 0.9600 . ?
C6 N1 1.489(2) . ?
C6 C7 1.515(3) . ?
C6 H6A 0.9700 . ?
C6 H6B 0.9700 . ?
C7 O1 1.213(3) . ?
C7 C8 1.460(3) . ?
C8 C9 1.331(3) . ?
C8 H8 0.9300 . ?
C9 C10 1.456(3) . ?
C9 H9 0.9300 . ?
C10 C15 1.391(3) . ?
C10 C11 1.397(3) . ?
C11 C12 1.377(3) . ?
C11 H11 0.9300 . ?
C12 C13 1.378(4) . ?
C12 H12 0.9300 . ?
C13 C14 1.382(3) . ?
C13 H13 0.9300 . ?
C14 C15 1.384(3) . ?
C14 H14 0.9300 . ?
C15 H15 0.9300 . ?

loop_
_geom_torsion_atom_site_label_1
_geom_torsion_atom_site_label_2
_geom_torsion_atom_site_label_3
_geom_torsion_atom_site_label_4
_geom_torsion
_geom_torsion_site_symmetry_1
_geom_torsion_site_symmetry_2
_geom_torsion_site_symmetry_3
_geom_torsion_site_symmetry_4
_geom_torsion_publ_flag
N1 C1 C2 C3 -17.3(3) . . . . ?
C1 C2 C3 C4 -10.0(3) . . . . ?
C2 C3 C4 N1 33.9(2) . . . . ?
N1 C6 C7 O1 29.6(3) . . . . ?
N1 C6 C7 C8 -151.55(19) . . . . ?
O1 C7 C8 C9 -1.9(3) . . . . ?
C6 C7 C8 C9 179.3(2) . . . . ?
C7 C8 C9 C10 -179.0(2) . . . . ?
C8 C9 C10 C15 -6.3(4) . . . . ?
C8 C9 C10 C11 174.5(2) . . . . ?
C15 C10 C11 C12 -1.0(3) . . . . ?
C9 C10 C11 C12 178.2(2) . . . . ?
C10 C11 C12 C13 0.8(3) . . . . ?
C11 C12 C13 C14 0.2(4) . . . . ?
C12 C13 C14 C15 -0.8(4) . . . . ?
C13 C14 C15 C10 0.6(3) . . . . ?
C11 C10 C15 C14 0.3(3) . . . . ?
C9 C10 C15 C14 -178.8(2) . . . . ?
C7 C6 N1 C4 -71.6(2) . . . . ?
C7 C6 N1 C5 54.9(2) . . . . ?
C7 C6 N1 C1 174.73(18) . . . . ?
C3 C4 N1 C6 -162.40(17) . . . . ?
C3 C4 N1 C5 72.2(2) . . . . ?
C3 C4 N1 C1 -44.5(2) . . . . ?
C2 C1 N1 C6 160.08(19) . . . . ?
C2 C1 N1 C4 38.3(2) . . . . ?
C2 C1 N1 C5 -80.1(2) . . . . ?

loop_
_cod_related_entry_id
_cod_related_entry_database
_cod_related_entry_code
1 ChemSpider 30653149
